data_7120213
loop_
_publ_author_name
'Arrowsmith, Merle'
'B\"ohnke, Julian'
'Braunschweig, Holger'
'Dei\&senberger, Andrea'
'Dewhurst, Rian David'
'Ewing, William'
'H\"orl, Christian'
'Mies, Jan'
'Muessig, Jonas'

_publ_section_title
;
 Simple Solution-Phase Syntheses of Tetrahalodiboranes(4) and their Labile
 Dimethylsulfide Adducts
;
_journal_name_full 'Chem. Commun.'
_journal_paper_doi 10.1039/C7CC03148C
_journal_year 2017
_chemical_formula_moiety 'C4 H12 B2 I4 S2'
_chemical_formula_sum 'C4 H12 B2 I4 S2'
_chemical_formula_weight 653.48
_space_group_crystal_system monoclinic
_space_group_IT_number 14
_space_group_name_Hall '-P 2yn'
_space_group_name_H-M_alt 'P 1 21/n 1'
_symmetry_space_group_name_Hall '-P 2yn'
_symmetry_space_group_name_H-M 'P 1 21/n 1'
_atom_sites_solution_hydrogens geom
_atom_sites_solution_primary iterative
_atom_sites_solution_secondary difmap
_audit_creation_method SHELXL-2014/7
_audit_update_record
;
2017-04-24 deposited with the CCDC.
2017-05-26 downloaded from the CCDC.
;
_cell_angle_alpha 90
_cell_angle_beta 104.89(3)
_cell_angle_gamma 90
_cell_formula_units_Z 2
_cell_length_a 7.556(4)
_cell_length_b 7.455(5)
_cell_length_c 13.174(8)
_cell_measurement_reflns_used 5011
_cell_measurement_temperature 103(2)
_cell_measurement_theta_max 26.91
_cell_measurement_theta_min 2.84
_cell_volume 717.2(8)
_computing_cell_refinement 'Saint+ ver. V8.37A (Bruker AXS)'
_computing_data_collection 'APEX2 ver. 2014.9 (Bruker AXS)'
_computing_data_reduction 'Saint+ ver. V8.37A (Bruker AXS)'
_computing_molecular_graphics 'ShelXLe (Huebschle et all, 2011)'
_computing_publication_material 'SHELXL-2014/7 (Sheldrick, 2014)'
_computing_structure_refinement 'SHELXL-2014/7 (Sheldrick, 2014)'
_computing_structure_solution 'SHELXT (Sheldrick, 2014)'
_diffrn_ambient_temperature 103(2)
_diffrn_detector 'CCD area detector (Apex2)'
_diffrn_detector_area_resol_mean 8.333
_diffrn_measured_fraction_theta_full 0.999
_diffrn_measured_fraction_theta_max 0.999
_diffrn_measurement_device_type 'Bruker X8-APEX II'
_diffrn_measurement_method '\f and \w scans'
_diffrn_radiation_monochromator 'multi-layer mirror'
_diffrn_radiation_type MoK\a
_diffrn_radiation_wavelength 0.71073
_diffrn_reflns_av_R_equivalents 0.0327
_diffrn_reflns_av_unetI/netI 0.0242
_diffrn_reflns_Laue_measured_fraction_full 0.999
_diffrn_reflns_Laue_measured_fraction_max 0.999
_diffrn_reflns_limit_h_max 9
_diffrn_reflns_limit_h_min -9
_diffrn_reflns_limit_k_max 9
_diffrn_reflns_limit_k_min -9
_diffrn_reflns_limit_l_max 16
_diffrn_reflns_limit_l_min -16
_diffrn_reflns_number 7347
_diffrn_reflns_point_group_measured_fraction_full 0.999
_diffrn_reflns_point_group_measured_fraction_max 0.999
_diffrn_reflns_theta_full 26.000
_diffrn_reflns_theta_max 26.730
_diffrn_reflns_theta_min 2.837
_diffrn_source 'rotating-anode (Nonius FR-591)'
_exptl_absorpt_coefficient_mu 8.938
_exptl_absorpt_correction_T_max 0.7454
_exptl_absorpt_correction_T_min 0.4760
_exptl_absorpt_correction_type multi-scan
_exptl_absorpt_process_details 'SadAbs 2014/5 (Bruker AXS)'
_exptl_crystal_colour colourless
_exptl_crystal_density_diffrn 3.026
_exptl_crystal_description block
_exptl_crystal_F_000 580
_exptl_crystal_size_max 0.09
_exptl_crystal_size_mid 0.08
_exptl_crystal_size_min 0.08
_refine_diff_density_max 0.794
_refine_diff_density_min -0.889
_refine_diff_density_rms 0.121
_refine_ls_extinction_method none
_refine_ls_goodness_of_fit_ref 1.142
_refine_ls_hydrogen_treatment constr
_refine_ls_matrix_type full
_refine_ls_number_parameters 57
_refine_ls_number_reflns 1532
_refine_ls_number_restraints 0
_refine_ls_restrained_S_all 1.142
_refine_ls_R_factor_all 0.0178
_refine_ls_R_factor_gt 0.0171
_refine_ls_shift/su_max 0.001
_refine_ls_shift/su_mean 0.000
_refine_ls_structure_factor_coef Fsqd
_refine_ls_weighting_details 'w=1/[\s^2^(Fo^2^)+(0.0130P)^2^+0.6289P] where P=(Fo^2^+2Fc^2^)/3'
_refine_ls_weighting_scheme calc
_refine_ls_wR_factor_gt 0.0402
_refine_ls_wR_factor_ref 0.0405
_reflns_Friedel_coverage 0.000
_reflns_number_gt 1485
_reflns_number_total 1532
_reflns_threshold_expression 'I > 2\s(I)'
_cod_data_source_file c7cc03148c2.cif
_cod_data_source_block test_a
_cod_original_cell_volume 717.2(7)
_cod_database_code 7120213
_shelx_shelxl_version_number 2014/7
_shelx_space_group_comment
;
The symmetry employed for this shelxl refinement is uniquely defined
by the following loop, which should always be used as a source of
symmetry information in preference to the above space-group names.
They are only intended as comments.
;
_shelx_estimated_absorpt_t_min 0.500
_shelx_estimated_absorpt_t_max 0.535

loop_
_space_group_symop_operation_xyz
'x, y, z'
'-x+1/2, y+1/2, -z+1/2'
'-x, -y, -z'
'x-1/2, -y-1/2, z-1/2'

loop_
_atom_site_label
_atom_site_type_symbol
_atom_site_fract_x
_atom_site_fract_y
_atom_site_fract_z
_atom_site_U_iso_or_equiv
_atom_site_adp_type
_atom_site_occupancy
_atom_site_site_symmetry_order
_atom_site_calc_flag
_atom_site_refinement_flags_posn
_atom_site_refinement_flags_adp
I1 I 0.24553(2) 0.69766(3) 0.35840(2) 0.01547(7) Uani 1 1 d . .
C1 C 0.6767(4) 0.9197(5) 0.4036(3) 0.0183(6) Uani 1 1 d . .
H1A H 0.7306 1.0365 0.4281 0.028 Uiso 1 1 calc R U
H1B H 0.5605 0.9377 0.3507 0.028 Uiso 1 1 calc R U
H1C H 0.7611 0.8523 0.3726 0.028 Uiso 1 1 calc R U
S1 S 0.63616(9) 0.79620(10) 0.51284(6) 0.01155(15) Uani 1 1 d . .
B1 B 0.5135(4) 0.5749(5) 0.4532(2) 0.0096(6) Uani 1 1 d . .
I2 I 0.65982(2) 0.45398(3) 0.34097(2) 0.01373(7) Uani 1 1 d . .
C2 C 0.8702(4) 0.7496(5) 0.5794(3) 0.0189(7) Uani 1 1 d . .
H2A H 0.8747 0.6818 0.6437 0.028 Uiso 1 1 calc R U
H2B H 0.9370 0.8627 0.5974 0.028 Uiso 1 1 calc R U
H2C H 0.9267 0.6789 0.5334 0.028 Uiso 1 1 calc R U

loop_
_atom_site_aniso_label
_atom_site_aniso_U_11
_atom_site_aniso_U_22
_atom_site_aniso_U_33
_atom_site_aniso_U_23
_atom_site_aniso_U_13
_atom_site_aniso_U_12
I1 0.01228(11) 0.01903(12) 0.01357(11) 0.00322(7) 0.00052(8) 0.00296(7)
C1 0.0216(15) 0.0174(16) 0.0186(16) 0.0035(13) 0.0097(13) -0.0025(13)
S1 0.0108(3) 0.0130(4) 0.0113(3) -0.0004(3) 0.0036(3) -0.0007(3)
B1 0.0078(14) 0.0132(16) 0.0073(14) -0.0014(12) 0.0010(11) 0.0007(12)
I2 0.01379(11) 0.01765(12) 0.00992(11) -0.00118(7) 0.00339(8) 0.00197(7)
C2 0.0118(14) 0.0228(17) 0.0199(16) -0.0024(13) 0.0000(12) -0.0033(12)

loop_
_atom_type_symbol
_atom_type_description
_atom_type_scat_dispersion_real
_atom_type_scat_dispersion_imag
_atom_type_scat_source
C C 0.0033 0.0016 'International Tables Vol C Tables 4.2.6.8 and 6.1.1.4'
H H 0.0000 0.0000 'International Tables Vol C Tables 4.2.6.8 and 6.1.1.4'
B B 0.0013 0.0007 'International Tables Vol C Tables 4.2.6.8 and 6.1.1.4'
S S 0.1246 0.1234 'International Tables Vol C Tables 4.2.6.8 and 6.1.1.4'
I I -0.4742 1.8119 'International Tables Vol C Tables 4.2.6.8 and 6.1.1.4'

loop_
_geom_angle_atom_site_label_1
_geom_angle_atom_site_label_2
_geom_angle_atom_site_label_3
_geom_angle
_geom_angle_site_symmetry_1
S1 C1 H1A 109.5 .
S1 C1 H1B 109.5 .
H1A C1 H1B 109.5 .
S1 C1 H1C 109.5 .
H1A C1 H1C 109.5 .
H1B C1 H1C 109.5 .
C2 S1 C1 98.11(16) .
C2 S1 B1 109.80(15) .
C1 S1 B1 105.72(15) .
B1 B1 S1 113.1(3) 3_666
B1 B1 I2 112.4(3) 3_666
S1 B1 I2 109.88(14) .
B1 B1 I1 113.7(2) 3_666
S1 B1 I1 98.28(15) .
I2 B1 I1 108.55(13) .
S1 C2 H2A 109.5 .
S1 C2 H2B 109.5 .
H2A C2 H2B 109.5 .
S1 C2 H2C 109.5 .
H2A C2 H2C 109.5 .
H2B C2 H2C 109.5 .

loop_
_geom_bond_atom_site_label_1
_geom_bond_atom_site_label_2
_geom_bond_distance
_geom_bond_site_symmetry_2
I1 B1 2.280(3) .
C1 S1 1.800(3) .
C1 H1A 0.9800 .
C1 H1B 0.9800 .
C1 H1C 0.9800 .
S1 C2 1.794(3) .
S1 B1 1.955(4) .
B1 B1 1.714(7) 3_666
B1 I2 2.250(3) .
C2 H2A 0.9800 .
C2 H2B 0.9800 .
C2 H2C 0.9800 .
